data_4111711
loop_
_publ_author_name
'Javier Vela'
'Jeremy M. Smith'
'Ying Yu'
'Nicole A. Ketterer'
'Christine J. Flaschenriem'
'Rene J. Lachicotte'
'Patrick L. Holland'

_publ_section_title
;
 Synthesis and Reactivity of Low-Coordinate Iron(II) Fluoride Complexes
 and Their Use in the Catalytic Hydrodefluorination of Fluorocarbons
;
_journal_name_full 'Journal of the American Chemical Society'
_journal_page_first 7857
_journal_page_last 7870
_journal_paper_doi 10.1021/ja042672l
_journal_volume 127
_journal_year 2005
_chemical_formula_moiety 'C44 H66 F Fe N3'
_chemical_formula_sum 'C44 H66 F Fe N3'
_chemical_formula_weight 711.85
_chemical_name_common 2(tBupy)
_chemical_name_systematic
; 
 ? 
;
_space_group_IT_number 14
_symmetry_cell_setting monoclinic
_symmetry_space_group_name_Hall '-P 2ybc'
_symmetry_space_group_name_H-M 'P 1 21/c 1'
_atom_sites_solution_hydrogens geom
_atom_sites_solution_primary direct
_atom_sites_solution_secondary difmap
_audit_creation_method SHELXL-97
_cell_angle_alpha 90.00
_cell_angle_beta 128.169(2)
_cell_angle_gamma 90.00
_cell_formula_units_Z 4
_cell_length_a 13.9028(6)
_cell_length_b 20.4954(9)
_cell_length_c 18.8040(6)
_cell_measurement_reflns_used 8895
_cell_measurement_temperature 193(2)
_cell_measurement_theta_max 23.97
_cell_measurement_theta_min 2.38
_cell_volume 4212.5(3)
_computing_cell_refinement 'Bruker SMART'
_computing_data_collection 'Bruker SMART'
_computing_data_reduction 'Bruker SAINT'
_computing_molecular_graphics 'Bruker SHELXTL'
_computing_publication_material 'Bruker SHELXTL'
_computing_structure_refinement 'SHELXL-97 (Sheldrick, 1997)'
_computing_structure_solution 'SHELXS-97 (Sheldrick, 1990)'
_diffrn_ambient_temperature 193(2)
_diffrn_measured_fraction_theta_full 0.987
_diffrn_measured_fraction_theta_max 0.987
_diffrn_measurement_device_type 'CCD area detector'
_diffrn_measurement_method 'omega scans'
_diffrn_radiation_monochromator graphite
_diffrn_radiation_source 'fine-focus sealed tube'
_diffrn_radiation_type MoK\a
_diffrn_radiation_wavelength 0.71073
_diffrn_reflns_av_R_equivalents 0.0724
_diffrn_reflns_av_sigmaI/netI 0.0728
_diffrn_reflns_limit_h_max 18
_diffrn_reflns_limit_h_min -18
_diffrn_reflns_limit_k_max 26
_diffrn_reflns_limit_k_min -27
_diffrn_reflns_limit_l_max 24
_diffrn_reflns_limit_l_min -25
_diffrn_reflns_number 50957
_diffrn_reflns_theta_full 28.31
_diffrn_reflns_theta_max 28.31
_diffrn_reflns_theta_min 1.70
_exptl_absorpt_coefficient_mu 0.394
_exptl_absorpt_correction_T_max 0.943
_exptl_absorpt_correction_T_min 0.918
_exptl_absorpt_correction_type empirical
_exptl_absorpt_process_details SADABS
_exptl_crystal_colour Yellow
_exptl_crystal_density_diffrn 1.122
_exptl_crystal_description Needle
_exptl_crystal_F_000 1544
_exptl_crystal_size_max 0.42
_exptl_crystal_size_mid 0.18
_exptl_crystal_size_min 0.15
_refine_diff_density_max 0.398
_refine_diff_density_min -0.350
_refine_diff_density_rms 0.057
_refine_ls_extinction_method none
_refine_ls_goodness_of_fit_ref 1.016
_refine_ls_hydrogen_treatment constr
_refine_ls_matrix_type full
_refine_ls_number_parameters 459
_refine_ls_number_reflns 10333
_refine_ls_number_restraints 0
_refine_ls_restrained_S_all 1.016
_refine_ls_R_factor_all 0.1164
_refine_ls_R_factor_gt 0.0523
_refine_ls_shift/su_max 0.001
_refine_ls_shift/su_mean 0.000
_refine_ls_structure_factor_coef Fsqd
_refine_ls_weighting_details 'calc w=1/[\s^2^(Fo^2^)+(0.0664P)^2^+0.6514P] where P=(Fo^2^+2Fc^2^)/3'
_refine_ls_weighting_scheme calc
_refine_ls_wR_factor_gt 0.1150
_refine_ls_wR_factor_ref 0.1383
_reflns_number_gt 6077
_reflns_number_total 10333
_reflns_threshold_expression >2sigma(I)
_cod_data_source_file ja042672lsi20041206_123821_08.cif
_cod_data_source_block 2(tBupy)
_cod_database_code 4111711

loop_
_symmetry_equiv_pos_as_xyz
'x, y, z'
'-x, y+1/2, -z+1/2'
'-x, -y, -z'
'x, -y-1/2, z-1/2'

loop_
_atom_site_label
_atom_site_type_symbol
_atom_site_fract_x
_atom_site_fract_y
_atom_site_fract_z
_atom_site_U_iso_or_equiv
_atom_site_adp_type
_atom_site_occupancy
_atom_site_symmetry_multiplicity
_atom_site_calc_flag
_atom_site_refinement_flags
Fe1 Fe 0.83178(3) 0.298337(15) 0.37611(2) 0.02541(10) Uani 1 1 d .
F1 F 0.95931(13) 0.30007(7) 0.50064(9) 0.0494(4) Uani 1 1 d .
N14 N 0.94158(17) 0.29892(9) 0.33340(13) 0.0318(5) Uani 1 1 d .
N11 N 0.70886(16) 0.36940(8) 0.30060(11) 0.0234(4) Uani 1 1 d .
N21 N 0.71833(16) 0.22189(8) 0.31445(12) 0.0229(4) Uani 1 1 d .
C74 C 1.1638(3) 0.21868(17) 0.2185(2) 0.0708(10) Uani 1 1 d .
H74A H 1.1941 0.1907 0.2707 0.106 Uiso 1 1 calc R
H74B H 1.2166 0.2139 0.2008 0.106 Uiso 1 1 calc R
H74C H 1.0801 0.2059 0.1679 0.106 Uiso 1 1 calc R
C112 C 0.7342(3) 0.50710(14) 0.15269(19) 0.0531(8) Uani 1 1 d .
H11A H 0.6486 0.5080 0.1290 0.080 Uiso 1 1 calc R
H11B H 0.7382 0.4947 0.1042 0.080 Uiso 1 1 calc R
H11C H 0.7705 0.5505 0.1755 0.080 Uiso 1 1 calc R
C83 C 1.0491(3) 0.15020(16) 0.4192(2) 0.0664(10) Uani 1 1 d .
H83A H 1.0577 0.1875 0.4554 0.100 Uiso 1 1 calc R
H83B H 1.0863 0.1608 0.3902 0.100 Uiso 1 1 calc R
H83C H 1.0902 0.1121 0.4585 0.100 Uiso 1 1 calc R
C84 C 1.2961(3) 0.31153(18) 0.3175(2) 0.0610(9) Uani 1 1 d .
H84A H 1.3320 0.2837 0.3708 0.091 Uiso 1 1 calc R
H84B H 1.2973 0.3571 0.3339 0.091 Uiso 1 1 calc R
H84C H 1.3437 0.3073 0.2953 0.091 Uiso 1 1 calc R
C21 C 0.3825(2) 0.38135(14) 0.1641(2) 0.0583(9) Uani 1 1 d .
H21A H 0.3150 0.4127 0.1302 0.087 Uiso 1 1 calc R
H21B H 0.4096 0.3778 0.2260 0.087 Uiso 1 1 calc R
H21C H 0.3546 0.3386 0.1346 0.087 Uiso 1 1 calc R
C123 C 0.4965(2) 0.15512(14) 0.3819(2) 0.0500(7) Uani 1 1 d .
H12A H 0.4607 0.1280 0.3280 0.075 Uiso 1 1 calc R
H12B H 0.4339 0.1846 0.3723 0.075 Uiso 1 1 calc R
H12C H 0.5272 0.1271 0.4342 0.075 Uiso 1 1 calc R
C91 C 0.5614(3) 0.10307(12) 0.20687(19) 0.0599(9) Uani 1 1 d .
H91A H 0.5049 0.0715 0.1597 0.090 Uiso 1 1 calc R
H91B H 0.5573 0.0997 0.2569 0.090 Uiso 1 1 calc R
H91C H 0.6449 0.0937 0.2291 0.090 Uiso 1 1 calc R
C122 C 0.9360(3) 0.45338(14) 0.2609(2) 0.0507(8) Uani 1 1 d .
H12D H 0.9853 0.4253 0.3144 0.076 Uiso 1 1 calc R
H12E H 0.9717 0.4972 0.2760 0.076 Uiso 1 1 calc R
H12F H 0.9347 0.4352 0.2122 0.076 Uiso 1 1 calc R
C11 C 0.4501(3) 0.40548(13) 0.06992(17) 0.0573(9) Uani 1 1 d .
H11D H 0.3854 0.4380 0.0335 0.086 Uiso 1 1 calc R
H11E H 0.4193 0.3623 0.0426 0.086 Uiso 1 1 calc R
H11F H 0.5205 0.4166 0.0722 0.086 Uiso 1 1 calc R
C111 C 0.3936(3) 0.18199(15) 0.1330(2) 0.0544(8) Uani 1 1 d .
H11G H 0.3441 0.1440 0.0973 0.082 Uiso 1 1 calc R
H11H H 0.3595 0.2212 0.0950 0.082 Uiso 1 1 calc R
H11I H 0.3930 0.1873 0.1845 0.082 Uiso 1 1 calc R
C52 C 0.8553(2) 0.53348(12) 0.35200(18) 0.0390(6) Uani 1 1 d .
H52A H 0.8870 0.5617 0.3309 0.047 Uiso 1 1 calc R
C93 C 0.8972(4) 0.07677(17) 0.2888(2) 0.0789(12) Uani 1 1 d .
H93A H 0.8099 0.0676 0.2424 0.118 Uiso 1 1 calc R
H93B H 0.9376 0.0384 0.3275 0.118 Uiso 1 1 calc R
H93C H 0.9342 0.0872 0.2596 0.118 Uiso 1 1 calc R
C73 C 0.9126(3) 0.13485(13) 0.34622(19) 0.0471(7) Uani 1 1 d .
H73A H 0.8739 0.1737 0.3055 0.056 Uiso 1 1 calc R
C113 C 0.6566(3) 0.23938(14) 0.48160(19) 0.0493(7) Uani 1 1 d .
H11J H 0.7309 0.2602 0.4973 0.074 Uiso 1 1 calc R
H11K H 0.6768 0.2133 0.5329 0.074 Uiso 1 1 calc R
H11L H 0.5968 0.2730 0.4673 0.074 Uiso 1 1 calc R
C64 C 1.1649(2) 0.29057(16) 0.24385(19) 0.0513(8) Uani 1 1 d .
C101 C 0.5272(3) 0.17320(14) 0.08670(18) 0.0507(8) Uani 1 1 d .
H10A H 0.4747 0.1383 0.0444 0.076 Uiso 1 1 calc R
H10B H 0.6111 0.1667 0.1081 0.076 Uiso 1 1 calc R
H10C H 0.4968 0.2155 0.0560 0.076 Uiso 1 1 calc R
C82 C 0.8172(3) 0.39378(14) 0.55355(17) 0.0502(7) Uani 1 1 d .
H82A H 0.8859 0.3728 0.5605 0.075 Uiso 1 1 calc R
H82B H 0.7855 0.3644 0.5758 0.075 Uiso 1 1 calc R
H82C H 0.8451 0.4344 0.5884 0.075 Uiso 1 1 calc R
C33 C 0.8877(2) 0.07252(12) 0.44774(18) 0.0415(7) Uani 1 1 d .
H33A H 0.9500 0.0445 0.4587 0.050 Uiso 1 1 calc R
C44 C 0.9621(2) 0.28459(13) 0.21706(17) 0.0388(6) Uani 1 1 d .
H44A H 0.9233 0.2756 0.1552 0.047 Uiso 1 1 calc R
C42 C 0.8607(3) 0.55259(13) 0.42475(18) 0.0435(7) Uani 1 1 d .
H42A H 0.8953 0.5935 0.4531 0.052 Uiso 1 1 calc R
C43 C 0.8384(2) 0.06023(12) 0.49080(18) 0.0427(7) Uani 1 1 d .
H43A H 0.8668 0.0246 0.5315 0.051 Uiso 1 1 calc R
C32 C 0.8155(2) 0.51164(12) 0.45567(17) 0.0392(6) Uani 1 1 d .
H32A H 0.8200 0.5247 0.5061 0.047 Uiso 1 1 calc R
C41 C 0.4894(2) 0.40484(11) 0.16648(16) 0.0343(6) Uani 1 1 d .
C81 C 0.5256(2) 0.17196(11) 0.16767(15) 0.0318(6) Uani 1 1 d .
C102 C 0.8054(2) 0.45717(12) 0.23001(17) 0.0357(6) Uani 1 1 d .
H10D H 0.7661 0.4135 0.2058 0.043 Uiso 1 1 calc R
C94 C 1.1080(3) 0.3338(2) 0.1607(2) 0.0829(12) Uani 1 1 d .
H94A H 1.0250 0.3184 0.1122 0.124 Uiso 1 1 calc R
H94B H 1.1578 0.3317 0.1402 0.124 Uiso 1 1 calc R
H94C H 1.1045 0.3789 0.1761 0.124 Uiso 1 1 calc R
C72 C 0.7164(2) 0.40881(12) 0.45407(16) 0.0345(6) Uani 1 1 d .
H72A H 0.6888 0.3665 0.4203 0.041 Uiso 1 1 calc R
C92 C 0.6067(3) 0.43930(16) 0.4422(2) 0.0637(9) Uani 1 1 d .
H92A H 0.5404 0.4465 0.3778 0.095 Uiso 1 1 calc R
H92B H 0.6311 0.4811 0.4744 0.095 Uiso 1 1 calc R
H92C H 0.5785 0.4098 0.4669 0.095 Uiso 1 1 calc R
C24 C 1.1369(2) 0.30785(13) 0.36607(17) 0.0412(6) Uani 1 1 d .
H24A H 1.2221 0.3157 0.4100 0.049 Uiso 1 1 calc R
C14 C 1.0627(2) 0.30908(13) 0.39127(17) 0.0377(6) Uani 1 1 d .
H14A H 1.0991 0.3176 0.4528 0.045 Uiso 1 1 calc R
C31 C 0.5124(2) 0.47621(11) 0.19884(17) 0.0410(7) Uani 1 1 d .
H31A H 0.4374 0.5016 0.1577 0.062 Uiso 1 1 calc R
H31B H 0.5779 0.4946 0.1994 0.062 Uiso 1 1 calc R
H31C H 0.5366 0.4778 0.2600 0.062 Uiso 1 1 calc R
C53 C 0.7469(2) 0.10043(12) 0.47419(16) 0.0366(6) Uani 1 1 d .
H53A H 0.7132 0.0923 0.5045 0.044 Uiso 1 1 calc R
C54 C 0.8941(2) 0.28701(12) 0.24724(16) 0.0348(6) Uani 1 1 d .
H54A H 0.8085 0.2798 0.2046 0.042 Uiso 1 1 calc R
C22 C 0.7633(2) 0.45155(11) 0.41526(15) 0.0290(5) Uani 1 1 d .
C34 C 1.0883(2) 0.29530(13) 0.27711(17) 0.0390(6) Uani 1 1 d .
C63 C 0.7027(2) 0.15264(11) 0.41399(15) 0.0271(5) Uani 1 1 d .
C103 C 0.6022(2) 0.19521(11) 0.39952(16) 0.0309(5) Uani 1 1 d .
H10E H 0.5690 0.2235 0.3455 0.037 Uiso 1 1 calc R
C62 C 0.8047(2) 0.47405(11) 0.30859(15) 0.0291(5) Uani 1 1 d .
C13 C 0.7551(2) 0.16472(10) 0.37089(14) 0.0260(5) Uani 1 1 d .
C51 C 0.5977(2) 0.35589(10) 0.22613(14) 0.0240(5) Uani 1 1 d .
C61 C 0.5633(2) 0.29067(10) 0.19305(14) 0.0261(5) Uani 1 1 d .
H61A H 0.4933 0.2885 0.1312 0.031 Uiso 1 1 calc R
C23 C 0.8498(2) 0.12432(11) 0.38882(16) 0.0342(6) Uani 1 1 d .
C12 C 0.7560(2) 0.43342(10) 0.33997(14) 0.0252(5) Uani 1 1 d .
C71 C 0.6102(2) 0.22896(10) 0.23193(14) 0.0237(5) Uani 1 1 d .

loop_
_atom_site_aniso_label
_atom_site_aniso_U_11
_atom_site_aniso_U_22
_atom_site_aniso_U_33
_atom_site_aniso_U_23
_atom_site_aniso_U_13
_atom_site_aniso_U_12
Fe1 0.02351(17) 0.02467(18) 0.02187(17) 0.00204(14) 0.01094(14) 0.00269(14)
F1 0.0381(9) 0.0546(10) 0.0325(8) -0.0048(7) 0.0104(7) 0.0053(7)
N14 0.0248(10) 0.0361(11) 0.0298(11) 0.0011(9) 0.0146(9) 0.0012(9)
N11 0.0285(10) 0.0191(9) 0.0214(9) 0.0014(7) 0.0148(9) 0.0008(8)
N21 0.0276(10) 0.0188(9) 0.0217(9) 0.0039(7) 0.0149(9) 0.0039(8)
C74 0.051(2) 0.098(3) 0.061(2) -0.0216(19) 0.0339(18) 0.0074(18)
C112 0.082(2) 0.0430(17) 0.0481(17) 0.0105(14) 0.0468(17) 0.0057(15)
C83 0.056(2) 0.069(2) 0.092(3) 0.0348(19) 0.054(2) 0.0286(17)
C84 0.0391(17) 0.096(3) 0.0569(19) -0.0002(18) 0.0341(16) -0.0016(16)
C21 0.0342(16) 0.0441(17) 0.086(2) 0.0052(16) 0.0319(17) 0.0106(13)
C123 0.0430(17) 0.0475(17) 0.066(2) 0.0082(15) 0.0368(16) 0.0035(13)
C91 0.079(2) 0.0250(14) 0.0408(16) -0.0056(12) 0.0195(16) -0.0162(14)
C122 0.0602(19) 0.0425(16) 0.072(2) -0.0004(15) 0.0523(18) -0.0052(14)
C11 0.075(2) 0.0370(16) 0.0303(15) 0.0127(12) 0.0174(15) 0.0168(15)
C111 0.0454(17) 0.0533(18) 0.0552(19) -0.0138(15) 0.0265(15) -0.0197(14)
C52 0.0457(16) 0.0268(13) 0.0461(16) -0.0012(12) 0.0292(14) -0.0059(11)
C93 0.121(3) 0.070(2) 0.080(3) 0.0187(19) 0.079(3) 0.047(2)
C73 0.067(2) 0.0391(15) 0.0554(18) 0.0210(13) 0.0483(17) 0.0300(14)
C113 0.0557(18) 0.0467(17) 0.0448(16) -0.0056(14) 0.0307(15) 0.0076(14)
C64 0.0332(15) 0.081(2) 0.0408(16) 0.0040(15) 0.0232(13) 0.0010(14)
C101 0.073(2) 0.0415(16) 0.0389(16) -0.0118(13) 0.0350(16) -0.0117(15)
C82 0.065(2) 0.0476(17) 0.0319(15) 0.0012(13) 0.0273(15) -0.0053(15)
C33 0.0504(17) 0.0298(14) 0.0486(16) 0.0148(12) 0.0327(15) 0.0174(12)
C44 0.0295(14) 0.0535(17) 0.0273(13) 0.0004(11) 0.0144(11) 0.0006(12)
C42 0.0529(17) 0.0267(14) 0.0435(16) -0.0096(12) 0.0260(14) -0.0073(12)
C43 0.0497(17) 0.0317(14) 0.0426(16) 0.0185(12) 0.0264(14) 0.0118(12)
C32 0.0494(16) 0.0355(15) 0.0316(14) -0.0076(11) 0.0244(13) -0.0016(12)
C41 0.0293(13) 0.0277(13) 0.0340(13) 0.0078(11) 0.0136(11) 0.0082(10)
C81 0.0402(15) 0.0222(12) 0.0267(12) -0.0010(10) 0.0175(12) -0.0053(10)
C102 0.0506(16) 0.0252(13) 0.0407(15) 0.0016(11) 0.0330(14) -0.0036(11)
C94 0.050(2) 0.146(4) 0.063(2) 0.037(2) 0.0399(19) 0.012(2)
C72 0.0435(15) 0.0331(14) 0.0310(13) 0.0002(11) 0.0251(12) 0.0008(11)
C92 0.068(2) 0.073(2) 0.076(2) 0.0219(19) 0.058(2) 0.0150(18)
C24 0.0222(13) 0.0578(18) 0.0338(14) -0.0020(13) 0.0125(11) -0.0004(12)
C14 0.0275(13) 0.0489(16) 0.0287(13) -0.0038(11) 0.0134(11) 0.0004(11)
C31 0.0416(16) 0.0271(13) 0.0420(15) 0.0070(11) 0.0196(13) 0.0137(11)
C53 0.0423(15) 0.0335(14) 0.0353(14) 0.0112(11) 0.0247(13) 0.0013(12)
C54 0.0229(12) 0.0405(15) 0.0295(13) 0.0022(11) 0.0105(11) -0.0004(10)
C22 0.0319(13) 0.0268(12) 0.0275(12) 0.0014(10) 0.0179(11) 0.0018(10)
C34 0.0285(13) 0.0515(16) 0.0340(14) 0.0054(12) 0.0179(12) 0.0049(12)
C63 0.0299(13) 0.0219(12) 0.0256(12) 0.0008(9) 0.0154(11) 0.0001(10)
C103 0.0320(13) 0.0326(13) 0.0314(12) 0.0043(11) 0.0212(11) 0.0011(11)
C62 0.0331(13) 0.0224(12) 0.0319(13) 0.0033(10) 0.0202(11) 0.0015(10)
C13 0.0315(13) 0.0208(12) 0.0222(11) 0.0038(9) 0.0150(10) 0.0044(10)
C51 0.0273(12) 0.0233(12) 0.0225(11) 0.0064(9) 0.0160(10) 0.0031(9)
C61 0.0254(12) 0.0253(12) 0.0188(11) 0.0034(9) 0.0093(9) 0.0020(9)
C23 0.0426(15) 0.0283(13) 0.0353(14) 0.0081(11) 0.0258(13) 0.0107(11)
C12 0.0257(12) 0.0193(11) 0.0244(12) 0.0012(9) 0.0123(10) 0.0029(9)
C71 0.0282(12) 0.0215(11) 0.0242(11) -0.0005(9) 0.0175(10) -0.0029(9)

loop_
_atom_type_symbol
_atom_type_description
_atom_type_scat_dispersion_real
_atom_type_scat_dispersion_imag
_atom_type_scat_source
C C 0.0033 0.0016 'International Tables Vol C Tables 4.2.6.8 and 6.1.1.4'
H H 0.0000 0.0000 'International Tables Vol C Tables 4.2.6.8 and 6.1.1.4'
F F 0.0171 0.0103 'International Tables Vol C Tables 4.2.6.8 and 6.1.1.4'
Fe Fe 0.3463 0.8444 'International Tables Vol C Tables 4.2.6.8 and 6.1.1.4'
N N 0.0061 0.0033 'International Tables Vol C Tables 4.2.6.8 and 6.1.1.4'

loop_
_geom_angle_atom_site_label_1
_geom_angle_atom_site_label_2
_geom_angle_atom_site_label_3
_geom_angle
F1 Fe1 N21 122.46(7)
F1 Fe1 N11 127.14(7)
N21 Fe1 N11 97.80(7)
F1 Fe1 N14 97.29(7)
N21 Fe1 N14 106.17(7)
N11 Fe1 N14 103.00(7)
C14 N14 C54 116.2(2)
C14 N14 Fe1 122.05(16)
C54 N14 Fe1 121.68(16)
C51 N11 C12 126.42(18)
C51 N11 Fe1 121.46(14)
C12 N11 Fe1 112.06(13)
C71 N21 C13 124.81(18)
C71 N21 Fe1 120.13(14)
C13 N21 Fe1 114.43(13)
C42 C52 C62 121.9(2)
C23 C73 C93 112.7(3)
C23 C73 C83 110.6(2)
C93 C73 C83 110.2(3)
C84 C64 C94 109.9(3)
C84 C64 C34 110.8(2)
C94 C64 C34 109.3(2)
C84 C64 C74 109.1(3)
C94 C64 C74 109.7(3)
C34 C64 C74 108.0(2)
C43 C33 C23 122.3(2)
C54 C44 C34 120.2(2)
C32 C42 C52 119.1(2)
C33 C43 C53 119.0(2)
C42 C32 C22 122.0(2)
C21 C41 C11 109.6(2)
C21 C41 C31 105.7(2)
C11 C41 C31 107.1(2)
C21 C41 C51 107.76(19)
C11 C41 C51 109.6(2)
C31 C41 C51 116.95(19)
C91 C81 C111 106.0(2)
C91 C81 C101 107.1(2)
C111 C81 C101 108.8(2)
C91 C81 C71 116.9(2)
C111 C81 C71 111.0(2)
C101 C81 C71 106.73(19)
C62 C102 C122 111.1(2)
C62 C102 C112 112.3(2)
C122 C102 C112 108.2(2)
C22 C72 C82 111.3(2)
C22 C72 C92 112.2(2)
C82 C72 C92 109.8(2)
C14 C24 C34 120.6(2)
N14 C14 C24 123.4(2)
C43 C53 C63 121.6(2)
N14 C54 C44 123.8(2)
C32 C22 C12 118.2(2)
C32 C22 C72 118.8(2)
C12 C22 C72 123.1(2)
C24 C34 C44 115.8(2)
C24 C34 C64 124.1(2)
C44 C34 C64 120.1(2)
C53 C63 C13 118.5(2)
C53 C63 C103 118.7(2)
C13 C63 C103 122.74(19)
C63 C103 C113 109.5(2)
C63 C103 C123 112.5(2)
C113 C103 C123 110.2(2)
C52 C62 C12 118.0(2)
C52 C62 C102 117.7(2)
C12 C62 C102 124.3(2)
C63 C13 C23 119.9(2)
C63 C13 N21 119.46(19)
C23 C13 N21 120.4(2)
N11 C51 C61 120.99(19)
N11 C51 C41 127.03(19)
C61 C51 C41 111.96(19)
C71 C61 C51 134.0(2)
C33 C23 C13 118.7(2)
C33 C23 C73 118.2(2)
C13 C23 C73 123.1(2)
C22 C12 C62 120.7(2)
C22 C12 N11 118.81(19)
C62 C12 N11 120.19(19)
N21 C71 C61 121.79(19)
N21 C71 C81 125.57(19)
C61 C71 C81 112.61(19)

loop_
_geom_bond_atom_site_label_1
_geom_bond_atom_site_label_2
_geom_bond_distance
Fe1 F1 1.8700(14)
Fe1 N21 2.0067(18)
Fe1 N11 2.0146(17)
Fe1 N14 2.1190(19)
N14 C14 1.341(3)
N14 C54 1.341(3)
N11 C51 1.323(3)
N11 C12 1.449(3)
N21 C71 1.344(3)
N21 C13 1.446(3)
C74 C64 1.546(4)
C112 C102 1.537(3)
C83 C73 1.538(4)
C84 C64 1.519(4)
C21 C41 1.537(4)
C123 C103 1.531(3)
C91 C81 1.527(3)
C122 C102 1.528(4)
C11 C41 1.539(4)
C111 C81 1.534(4)
C52 C42 1.379(4)
C52 C62 1.391(3)
C93 C73 1.531(4)
C73 C23 1.521(3)
C113 C103 1.527(3)
C64 C94 1.525(4)
C64 C34 1.535(4)
C101 C81 1.537(3)
C82 C72 1.523(3)
C33 C43 1.368(3)
C33 C23 1.382(3)
C44 C54 1.371(3)
C44 C34 1.398(3)
C42 C32 1.375(4)
C43 C53 1.380(3)
C32 C22 1.393(3)
C41 C31 1.540(3)
C41 C51 1.563(3)
C81 C71 1.566(3)
C102 C62 1.523(3)
C72 C22 1.521(3)
C72 C92 1.531(4)
C24 C14 1.376(3)
C24 C34 1.387(3)
C53 C63 1.394(3)
C22 C12 1.406(3)
C63 C13 1.407(3)
C63 C103 1.521(3)
C62 C12 1.412(3)
C13 C23 1.409(3)
C51 C61 1.427(3)
C61 C71 1.404(3)
